data_7153649
loop_
_publ_author_name
'Lin, Yu-Wei'
'Deng, Jie-Cheng'
'Hsieh, You-Zung'
'Chuang, Shih-Ching'

_publ_section_title
;
 One-pot formation of fluorescent \g-lactams having an \a-phosphorus ylide
 moiety through three-component \a(\d')-Michael reactions of phosphines
 with an enyne and N-tosyl aldimines.
;
_journal_issue 1
_journal_name_full 'Organic &amp; biomolecular chemistry'
_journal_page_first 162
_journal_page_last 170
_journal_paper_doi 10.1039/c3ob41811a
_journal_volume 12
_journal_year 2014
_chemical_formula_moiety C39H31N2O7PS
_chemical_formula_sum 'C39 H31 N2 O7 P S'
_chemical_formula_weight 702.69
_chemical_melting_point 447.6(5)
_chemical_name_common gamma-lactam
_chemical_name_systematic ?
_space_group_IT_number 14
_symmetry_cell_setting monoclinic
_symmetry_space_group_name_Hall '-P 2yn'
_symmetry_space_group_name_H-M 'P 1 21/n 1'
_atom_sites_solution_hydrogens geom
_atom_sites_solution_primary direct
_atom_sites_solution_secondary difmap
_audit_creation_method SHELXL-97
_cell_angle_alpha 90.00
_cell_angle_beta 101.2410(10)
_cell_angle_gamma 90.00
_cell_formula_units_Z 4
_cell_length_a 10.7329(4)
_cell_length_b 16.5196(6)
_cell_length_c 19.3778(8)
_cell_measurement_reflns_used 6610
_cell_measurement_temperature 100(2)
_cell_measurement_theta_max 26.3608
_cell_measurement_theta_min 2.3671
_cell_volume 3369.8(2)
_computing_cell_refinement 'SAINT V7.34A (Bruker AXS, 2006)'
_computing_data_collection 'APEX2 (Bruker AXS, 2010)'
_computing_data_reduction 'SAINT V7.34A (Bruker AXS, 2006)'
_computing_molecular_graphics 'SHELXTL (Sheldrick, 2008)'
_computing_publication_material SHELXTL
_computing_structure_refinement 'SHELXL-97 (Sheldrick, 2008)'
_computing_structure_solution 'SHELXS-97 (Sheldrick, 2008)'
_diffrn_ambient_temperature 100(2)
_diffrn_detector_area_resol_mean 8.3333
_diffrn_measured_fraction_theta_full 0.999
_diffrn_measured_fraction_theta_max 0.999
_diffrn_measurement_device_type 'Bruker APEX-II CCD'
_diffrn_measurement_method '\f and \w scans'
_diffrn_radiation_monochromator graphite
_diffrn_radiation_source 'fine-focus sealed tube'
_diffrn_radiation_type MoK\a
_diffrn_radiation_wavelength 0.71073
_diffrn_reflns_av_R_equivalents 0.0410
_diffrn_reflns_av_sigmaI/netI 0.0354
_diffrn_reflns_limit_h_max 13
_diffrn_reflns_limit_h_min -13
_diffrn_reflns_limit_k_max 18
_diffrn_reflns_limit_k_min -20
_diffrn_reflns_limit_l_max 24
_diffrn_reflns_limit_l_min -24
_diffrn_reflns_number 29783
_diffrn_reflns_theta_full 26.41
_diffrn_reflns_theta_max 26.41
_diffrn_reflns_theta_min 1.63
_exptl_absorpt_coefficient_mu 0.199
_exptl_absorpt_correction_T_max 0.7454
_exptl_absorpt_correction_T_min 0.6762
_exptl_absorpt_correction_type multi-scan
_exptl_absorpt_process_details 'SADABS V2008/1 (Bruker AXS)'
_exptl_crystal_colour Red
_exptl_crystal_density_diffrn 1.385
_exptl_crystal_density_meas ?
_exptl_crystal_density_method 'not measured'
_exptl_crystal_description Tabullar
_exptl_crystal_F_000 1464
_exptl_crystal_size_max 0.25
_exptl_crystal_size_mid 0.20
_exptl_crystal_size_min 0.07
_refine_diff_density_max 0.432
_refine_diff_density_min -0.381
_refine_diff_density_rms 0.052
_refine_ls_extinction_method none
_refine_ls_goodness_of_fit_ref 1.009
_refine_ls_hydrogen_treatment constr
_refine_ls_matrix_type full
_refine_ls_number_parameters 453
_refine_ls_number_reflns 6923
_refine_ls_number_restraints 0
_refine_ls_restrained_S_all 1.009
_refine_ls_R_factor_all 0.0543
_refine_ls_R_factor_gt 0.0365
_refine_ls_shift/su_max 0.005
_refine_ls_shift/su_mean 0.000
_refine_ls_structure_factor_coef Fsqd
_refine_ls_weighting_details 'calc w=1/[\s^2^(Fo^2^)+(0.0420P)^2^+1.8921P] where P=(Fo^2^+2Fc^2^)/3'
_refine_ls_weighting_scheme calc
_refine_ls_wR_factor_gt 0.0849
_refine_ls_wR_factor_ref 0.0934
_reflns_number_gt 5414
_reflns_number_total 6923
_reflns_threshold_expression >2sigma(I)
_cod_data_source_file c3ob41811a.txt
_cod_data_source_block added_by_encifer
_cod_depositor_comments
;
The following automatic conversions were performed:

'_chemical_melting_point' value '174-175 oC' was changed to
'447.6(5)' - it was converted from degrees Celsius(C) to Kelvins(K),
the average value was taken and precision was estimated.

Automatic conversion script
Id: cif_fix_values 2281 2013-09-26 08:29:07Z andrius 

The following automatic conversions were performed:

'_exptl_crystal_density_meas' value 'not measured' was changed to '?'
- the value is perceived as not measured.

Automatic conversion script
Id: cif_fix_values 3008 2015-01-20 13:52:24Z robertas 
;
_cod_database_code 7153649

loop_
_symmetry_equiv_pos_as_xyz
'x, y, z'
'-x+1/2, y+1/2, -z+1/2'
'-x, -y, -z'
'x-1/2, -y-1/2, z-1/2'

loop_
_atom_site_label
_atom_site_type_symbol
_atom_site_fract_x
_atom_site_fract_y
_atom_site_fract_z
_atom_site_U_iso_or_equiv
_atom_site_adp_type
_atom_site_occupancy
_atom_site_symmetry_multiplicity
_atom_site_calc_flag
_atom_site_refinement_flags
C1 C 0.16900(16) 0.26816(11) 0.23457(8) 0.0153(3) Uani 1 1 d .
C2 C 0.13289(16) 0.28347(11) 0.29987(9) 0.0151(3) Uani 1 1 d .
C3 C 0.04657(16) 0.22037(11) 0.31301(9) 0.0150(3) Uani 1 1 d .
C4 C 0.02610(15) 0.16800(11) 0.25748(9) 0.0150(4) Uani 1 1 d .
C5 C -0.02845(16) 0.08549(11) 0.25412(8) 0.0158(4) Uani 1 1 d .
C6 C 0.05110(17) 0.01776(11) 0.26547(9) 0.0172(4) Uani 1 1 d .
H6 H 0.1405 0.0252 0.2731 0.021 Uiso 1 1 calc R
C7 C 0.00241(17) -0.05995(11) 0.26586(9) 0.0190(4) Uani 1 1 d .
H7 H 0.0570 -0.1056 0.2746 0.023 Uiso 1 1 calc R
C8 C -0.12860(18) -0.06884(11) 0.25301(9) 0.0194(4) Uani 1 1 d .
C9 C -0.21088(17) -0.00368(12) 0.24067(9) 0.0210(4) Uani 1 1 d .
H9 H -0.3002 -0.0117 0.2317 0.025 Uiso 1 1 calc R
C10 C -0.16004(16) 0.07334(11) 0.24172(9) 0.0187(4) Uani 1 1 d .
H10 H -0.2153 0.1188 0.2339 0.022 Uiso 1 1 calc R
C11 C -0.02389(16) 0.26906(11) 0.08940(9) 0.0170(4) Uani 1 1 d .
C12 C -0.13718(18) 0.28686(12) 0.11094(10) 0.0239(4) Uani 1 1 d .
H12 H -0.1620 0.2571 0.1480 0.029 Uiso 1 1 calc R
C13 C -0.21315(19) 0.34848(13) 0.07767(11) 0.0306(5) Uani 1 1 d .
H13 H -0.2904 0.3610 0.0924 0.037 Uiso 1 1 calc R
C14 C -0.1788(2) 0.39238(12) 0.02320(11) 0.0293(5) Uani 1 1 d .
C15 C -0.0628(2) 0.37585(14) 0.00510(11) 0.0371(5) Uani 1 1 d .
H15 H -0.0363 0.4071 -0.0306 0.044 Uiso 1 1 calc R
C16 C 0.0155(2) 0.31450(13) 0.03796(10) 0.0302(5) Uani 1 1 d .
H16 H 0.0951 0.3040 0.0252 0.036 Uiso 1 1 calc R
C17 C -0.2651(2) 0.45685(15) -0.01547(13) 0.0459(6) Uani 1 1 d .
H17A H -0.2244 0.5099 -0.0065 0.069 Uiso 1 1 calc R
H17B H -0.3458 0.4569 0.0011 0.069 Uiso 1 1 calc R
H17C H -0.2812 0.4456 -0.0661 0.069 Uiso 1 1 calc R
C18 C 0.12749(16) 0.46031(11) 0.29279(9) 0.0168(4) Uani 1 1 d .
C19 C 0.05377(17) 0.45098(12) 0.22521(9) 0.0217(4) Uani 1 1 d .
H19 H 0.0381 0.3984 0.2055 0.026 Uiso 1 1 calc R
C20 C 0.00370(19) 0.51842(13) 0.18705(10) 0.0273(4) Uani 1 1 d .
H20 H -0.0465 0.5120 0.1413 0.033 Uiso 1 1 calc R
C21 C 0.02645(18) 0.59490(12) 0.21532(10) 0.0266(4) Uani 1 1 d .
H21 H -0.0085 0.6408 0.1889 0.032 Uiso 1 1 calc R
C22 C 0.10012(17) 0.60528(12) 0.28215(10) 0.0230(4) Uani 1 1 d .
H22 H 0.1165 0.6581 0.3012 0.028 Uiso 1 1 calc R
C23 C 0.14943(16) 0.53817(11) 0.32071(9) 0.0193(4) Uani 1 1 d .
H23 H 0.1987 0.5451 0.3667 0.023 Uiso 1 1 calc R
C24 C 0.35584(16) 0.37041(11) 0.36868(9) 0.0166(4) Uani 1 1 d .
C25 C 0.42638(17) 0.43728(12) 0.39773(10) 0.0218(4) Uani 1 1 d .
H25 H 0.3851 0.4875 0.4015 0.026 Uiso 1 1 calc R
C26 C 0.55687(18) 0.43069(12) 0.42126(10) 0.0243(4) Uani 1 1 d .
H26 H 0.6048 0.4763 0.4410 0.029 Uiso 1 1 calc R
C27 C 0.61642(18) 0.35765(13) 0.41589(10) 0.0269(4) Uani 1 1 d .
H27 H 0.7055 0.3530 0.4322 0.032 Uiso 1 1 calc R
C28 C 0.54740(19) 0.29138(13) 0.38707(11) 0.0317(5) Uani 1 1 d .
H28 H 0.5892 0.2413 0.3835 0.038 Uiso 1 1 calc R
C29 C 0.41728(18) 0.29735(12) 0.36330(10) 0.0251(4) Uani 1 1 d .
H29 H 0.3702 0.2515 0.3433 0.030 Uiso 1 1 calc R
C30 C 0.12759(16) 0.38069(11) 0.42579(9) 0.0163(4) Uani 1 1 d .
C31 C 0.20964(19) 0.36816(13) 0.49000(9) 0.0253(4) Uani 1 1 d .
H31 H 0.2965 0.3557 0.4913 0.030 Uiso 1 1 calc R
C32 C 0.1642(2) 0.37395(14) 0.55215(10) 0.0335(5) Uani 1 1 d .
H32 H 0.2202 0.3660 0.5960 0.040 Uiso 1 1 calc R
C33 C 0.0381(2) 0.39120(13) 0.55043(11) 0.0297(5) Uani 1 1 d .
H33 H 0.0071 0.3938 0.5931 0.036 Uiso 1 1 calc R
C34 C -0.04332(18) 0.40469(12) 0.48703(10) 0.0265(4) Uani 1 1 d .
H34 H -0.1298 0.4175 0.4863 0.032 Uiso 1 1 calc R
C35 C 0.00019(17) 0.39967(12) 0.42443(10) 0.0220(4) Uani 1 1 d .
H35 H -0.0561 0.4091 0.3809 0.026 Uiso 1 1 calc R
C36 C 0.00394(16) 0.20757(10) 0.37944(9) 0.0157(4) Uani 1 1 d .
H36 H 0.0642 0.2157 0.4218 0.019 Uiso 1 1 calc R
C37 C -0.11302(17) 0.18538(11) 0.38509(9) 0.0188(4) Uani 1 1 d .
H37 H -0.1743 0.1789 0.3429 0.023 Uiso 1 1 calc R
C38 C -0.15367(17) 0.17020(11) 0.45220(9) 0.0186(4) Uani 1 1 d .
C39 C -0.1014(2) 0.17678(14) 0.57600(10) 0.0321(5) Uani 1 1 d .
H39A H -0.1702 0.2152 0.5779 0.048 Uiso 1 1 calc R
H39B H -0.0290 0.1889 0.6139 0.048 Uiso 1 1 calc R
H39C H -0.1312 0.1216 0.5818 0.048 Uiso 1 1 calc R
N1 N 0.10247(13) 0.19435(9) 0.20855(7) 0.0143(3) Uani 1 1 d .
N2 N -0.18357(16) -0.15075(10) 0.25157(8) 0.0251(4) Uani 1 1 d .
O1 O 0.23709(11) 0.30583(8) 0.20114(6) 0.0199(3) Uani 1 1 d .
O2 O -0.26029(12) 0.14834(8) 0.45546(7) 0.0244(3) Uani 1 1 d .
O3 O -0.06260(12) 0.18372(9) 0.50856(6) 0.0247(3) Uani 1 1 d .
O4 O -0.29839(14) -0.15819(9) 0.22910(8) 0.0344(4) Uani 1 1 d .
O5 O -0.11351(15) -0.20768(9) 0.27291(8) 0.0354(4) Uani 1 1 d .
O6 O -0.02645(12) 0.11502(8) 0.11180(6) 0.0200(3) Uani 1 1 d .
O7 O 0.17394(11) 0.17630(8) 0.09322(6) 0.0204(3) Uani 1 1 d .
P1 P 0.18473(4) 0.37177(3) 0.34457(2) 0.01407(10) Uani 1 1 d .
S1 S 0.06104(4) 0.18146(3) 0.12164(2) 0.01520(10) Uani 1 1 d .

loop_
_atom_site_aniso_label
_atom_site_aniso_U_11
_atom_site_aniso_U_22
_atom_site_aniso_U_33
_atom_site_aniso_U_23
_atom_site_aniso_U_13
_atom_site_aniso_U_12
C1 0.0142(8) 0.0152(9) 0.0155(8) -0.0009(7) 0.0002(6) 0.0000(7)
C2 0.0162(8) 0.0134(9) 0.0151(8) 0.0006(7) 0.0018(7) -0.0007(7)
C3 0.0139(8) 0.0144(9) 0.0161(8) 0.0022(7) 0.0014(6) 0.0010(7)
C4 0.0120(8) 0.0179(9) 0.0154(8) 0.0027(7) 0.0032(6) 0.0009(7)
C5 0.0188(9) 0.0183(9) 0.0105(7) -0.0020(7) 0.0035(6) -0.0021(7)
C6 0.0172(9) 0.0188(10) 0.0159(8) -0.0009(7) 0.0041(7) -0.0014(7)
C7 0.0241(9) 0.0183(10) 0.0145(8) 0.0012(7) 0.0036(7) -0.0009(8)
C8 0.0269(10) 0.0181(10) 0.0131(8) -0.0011(7) 0.0035(7) -0.0088(8)
C9 0.0181(9) 0.0257(11) 0.0185(8) -0.0013(7) 0.0020(7) -0.0063(8)
C10 0.0184(9) 0.0196(10) 0.0177(8) -0.0014(7) 0.0028(7) -0.0005(7)
C11 0.0177(9) 0.0168(9) 0.0149(8) -0.0007(7) -0.0005(7) 0.0008(7)
C12 0.0230(10) 0.0213(10) 0.0289(10) 0.0025(8) 0.0086(8) 0.0034(8)
C13 0.0225(10) 0.0256(12) 0.0431(12) -0.0024(9) 0.0052(9) 0.0059(8)
C14 0.0336(11) 0.0192(10) 0.0301(10) -0.0014(8) -0.0060(9) 0.0058(9)
C15 0.0464(14) 0.0360(13) 0.0301(11) 0.0167(10) 0.0106(10) 0.0078(11)
C16 0.0310(11) 0.0331(12) 0.0291(10) 0.0118(9) 0.0121(9) 0.0080(9)
C17 0.0497(15) 0.0287(13) 0.0515(14) 0.0056(11) -0.0097(12) 0.0132(11)
C18 0.0144(8) 0.0178(9) 0.0189(8) 0.0020(7) 0.0047(7) -0.0005(7)
C19 0.0251(10) 0.0181(10) 0.0208(9) 0.0018(7) 0.0018(7) -0.0004(8)
C20 0.0296(11) 0.0281(12) 0.0215(9) 0.0045(8) -0.0016(8) 0.0007(9)
C21 0.0253(10) 0.0221(11) 0.0320(10) 0.0120(9) 0.0048(8) 0.0024(8)
C22 0.0216(9) 0.0163(10) 0.0321(10) 0.0021(8) 0.0081(8) -0.0016(8)
C23 0.0164(9) 0.0206(10) 0.0209(9) -0.0002(7) 0.0034(7) 0.0001(7)
C24 0.0162(8) 0.0193(9) 0.0138(8) 0.0004(7) 0.0020(6) -0.0009(7)
C25 0.0201(9) 0.0175(10) 0.0265(9) 0.0016(8) 0.0011(7) 0.0000(7)
C26 0.0217(10) 0.0224(10) 0.0261(9) 0.0006(8) -0.0025(8) -0.0055(8)
C27 0.0187(9) 0.0304(12) 0.0280(10) -0.0018(9) -0.0042(8) 0.0005(8)
C28 0.0222(10) 0.0277(12) 0.0404(12) -0.0108(9) -0.0060(9) 0.0075(9)
C29 0.0213(10) 0.0204(10) 0.0306(10) -0.0062(8) -0.0024(8) 0.0015(8)
C30 0.0191(9) 0.0144(9) 0.0161(8) -0.0017(7) 0.0052(7) -0.0024(7)
C31 0.0241(10) 0.0330(12) 0.0192(9) 0.0019(8) 0.0050(8) 0.0074(9)
C32 0.0366(12) 0.0465(14) 0.0175(9) 0.0040(9) 0.0056(8) 0.0113(10)
C33 0.0362(12) 0.0317(12) 0.0254(10) -0.0022(9) 0.0161(9) 0.0000(9)
C34 0.0212(10) 0.0277(11) 0.0330(11) -0.0119(9) 0.0114(8) -0.0056(8)
C35 0.0191(9) 0.0232(10) 0.0227(9) -0.0069(8) 0.0018(7) -0.0021(8)
C36 0.0195(9) 0.0117(9) 0.0159(8) 0.0004(7) 0.0034(7) 0.0007(7)
C37 0.0208(9) 0.0196(10) 0.0160(8) -0.0018(7) 0.0039(7) -0.0005(8)
C38 0.0217(9) 0.0147(9) 0.0206(9) 0.0011(7) 0.0070(7) 0.0026(7)
C39 0.0400(12) 0.0422(14) 0.0161(9) 0.0011(9) 0.0105(8) -0.0027(10)
N1 0.0151(7) 0.0158(8) 0.0122(6) -0.0004(6) 0.0033(5) -0.0013(6)
N2 0.0329(10) 0.0239(9) 0.0181(8) -0.0005(7) 0.0039(7) -0.0121(8)
O1 0.0196(6) 0.0227(7) 0.0189(6) 0.0009(5) 0.0075(5) -0.0053(5)
O2 0.0220(7) 0.0277(8) 0.0261(7) 0.0008(6) 0.0106(5) -0.0011(6)
O3 0.0260(7) 0.0342(8) 0.0151(6) 0.0010(6) 0.0070(5) -0.0020(6)
O4 0.0323(8) 0.0320(9) 0.0364(8) -0.0018(7) 0.0007(6) -0.0177(7)
O5 0.0443(9) 0.0187(8) 0.0383(8) 0.0060(6) -0.0036(7) -0.0077(7)
O6 0.0246(7) 0.0176(7) 0.0163(6) -0.0019(5) 0.0004(5) -0.0015(5)
O7 0.0209(7) 0.0254(7) 0.0162(6) -0.0003(5) 0.0065(5) 0.0055(5)
P1 0.0144(2) 0.0140(2) 0.0136(2) -0.00029(17) 0.00227(16) -0.00115(17)
S1 0.0173(2) 0.0159(2) 0.01237(19) -0.00061(16) 0.00269(16) 0.00181(17)

loop_
_atom_type_symbol
_atom_type_description
_atom_type_scat_dispersion_real
_atom_type_scat_dispersion_imag
_atom_type_scat_source
C C 0.0033 0.0016 'International Tables Vol C Tables 4.2.6.8 and 6.1.1.4'
H H 0.0000 0.0000 'International Tables Vol C Tables 4.2.6.8 and 6.1.1.4'
N N 0.0061 0.0033 'International Tables Vol C Tables 4.2.6.8 and 6.1.1.4'
O O 0.0106 0.0060 'International Tables Vol C Tables 4.2.6.8 and 6.1.1.4'
P P 0.1023 0.0942 'International Tables Vol C Tables 4.2.6.8 and 6.1.1.4'
S S 0.1246 0.1234 'International Tables Vol C Tables 4.2.6.8 and 6.1.1.4'

loop_
_geom_angle_atom_site_label_1
_geom_angle_atom_site_label_2
_geom_angle_atom_site_label_3
_geom_angle
O1 C1 C2 132.18(16)
O1 C1 N1 122.81(15)
C2 C1 N1 104.97(14)
C1 C2 C3 108.90(15)
C1 C2 P1 118.68(13)
C3 C2 P1 132.21(13)
C4 C3 C2 109.12(15)
C4 C3 C36 124.90(16)
C2 C3 C36 125.35(15)
C3 C4 N1 107.67(15)
C3 C4 C5 128.32(15)
N1 C4 C5 121.45(15)
C6 C5 C10 118.48(17)
C6 C5 C4 120.38(15)
C10 C5 C4 121.11(16)
C7 C6 C5 121.49(16)
C7 C6 H6 119.3
C5 C6 H6 119.3
C6 C7 C8 117.84(17)
C6 C7 H7 121.1
C8 C7 H7 121.1
C9 C8 C7 122.63(17)
C9 C8 N2 118.12(16)
C7 C8 N2 119.24(17)
C10 C9 C8 118.47(17)
C10 C9 H9 120.8
C8 C9 H9 120.8
C9 C10 C5 121.08(17)
C9 C10 H10 119.5
C5 C10 H10 119.5
C16 C11 C12 120.74(17)
C16 C11 S1 119.60(14)
C12 C11 S1 119.33(14)
C13 C12 C11 119.07(18)
C13 C12 H12 120.5
C11 C12 H12 120.5
C12 C13 C14 121.28(19)
C12 C13 H13 119.4
C14 C13 H13 119.4
C15 C14 C13 118.34(18)
C15 C14 C17 120.5(2)
C13 C14 C17 121.1(2)
C14 C15 C16 121.43(19)
C14 C15 H15 119.3
C16 C15 H15 119.3
C11 C16 C15 118.98(19)
C11 C16 H16 120.5
C15 C16 H16 120.5
C14 C17 H17A 109.5
C14 C17 H17B 109.5
H17A C17 H17B 109.5
C14 C17 H17C 109.5
H17A C17 H17C 109.5
H17B C17 H17C 109.5
C23 C18 C19 119.03(17)
C23 C18 P1 121.01(13)
C19 C18 P1 119.85(14)
C20 C19 C18 119.99(18)
C20 C19 H19 120.0
C18 C19 H19 120.0
C21 C20 C19 120.27(18)
C21 C20 H20 119.9
C19 C20 H20 119.9
C20 C21 C22 120.48(18)
C20 C21 H21 119.8
C22 C21 H21 119.8
C23 C22 C21 119.52(18)
C23 C22 H22 120.2
C21 C22 H22 120.2
C22 C23 C18 120.70(17)
C22 C23 H23 119.6
C18 C23 H23 119.6
C29 C24 C25 119.37(16)
C29 C24 P1 117.73(14)
C25 C24 P1 122.66(14)
C26 C25 C24 120.22(18)
C26 C25 H25 119.9
C24 C25 H25 119.9
C27 C26 C25 119.74(18)
C27 C26 H26 120.1
C25 C26 H26 120.1
C28 C27 C26 120.36(18)
C28 C27 H27 119.8
C26 C27 H27 119.8
C27 C28 C29 120.36(19)
C27 C28 H28 119.8
C29 C28 H28 119.8
C28 C29 C24 119.94(18)
C28 C29 H29 120.0
C24 C29 H29 120.0
C31 C30 C35 119.73(16)
C31 C30 P1 120.29(14)
C35 C30 P1 119.98(13)
C32 C31 C30 119.79(18)
C32 C31 H31 120.1
C30 C31 H31 120.1
C33 C32 C31 120.22(19)
C33 C32 H32 119.9
C31 C32 H32 119.9
C32 C33 C34 120.25(18)
C32 C33 H33 119.9
C34 C33 H33 119.9
C33 C34 C35 120.47(18)
C33 C34 H34 119.8
C35 C34 H34 119.8
C34 C35 C30 119.51(17)
C34 C35 H35 120.2
C30 C35 H35 120.2
C37 C36 C3 124.97(16)
C37 C36 H36 117.5
C3 C36 H36 117.5
C36 C37 C38 124.46(16)
C36 C37 H37 117.8
C38 C37 H37 117.8
O2 C38 O3 123.69(16)
O2 C38 C37 122.81(16)
O3 C38 C37 113.49(15)
O3 C39 H39A 109.5
O3 C39 H39B 109.5
H39A C39 H39B 109.5
O3 C39 H39C 109.5
H39A C39 H39C 109.5
H39B C39 H39C 109.5
C4 N1 C1 109.29(13)
C4 N1 S1 123.58(11)
C1 N1 S1 118.25(11)
O5 N2 O4 123.34(17)
O5 N2 C8 118.77(16)
O4 N2 C8 117.89(17)
C38 O3 C39 115.51(14)
C2 P1 C30 111.99(8)
C2 P1 C24 109.30(8)
C30 P1 C24 106.09(8)
C2 P1 C18 111.21(8)
C30 P1 C18 106.33(8)
C24 P1 C18 111.81(8)
O7 S1 O6 119.10(8)
O7 S1 N1 108.51(7)
O6 S1 N1 105.71(7)
O7 S1 C11 109.39(8)
O6 S1 C11 107.58(8)
N1 S1 C11 105.73(8)

loop_
_geom_bond_atom_site_label_1
_geom_bond_atom_site_label_2
_geom_bond_distance
C1 O1 1.235(2)
C1 C2 1.417(2)
C1 N1 1.453(2)
C2 C3 1.450(2)
C2 P1 1.7319(18)
C3 C4 1.365(2)
C3 C36 1.463(2)
C4 N1 1.436(2)
C4 C5 1.480(2)
C5 C6 1.399(2)
C5 C10 1.400(2)
C6 C7 1.387(3)
C6 H6 0.9500
C7 C8 1.387(3)
C7 H7 0.9500
C8 C9 1.383(3)
C8 N2 1.474(2)
C9 C10 1.383(3)
C9 H9 0.9500
C10 H10 0.9500
C11 C16 1.379(3)
C11 C12 1.392(2)
C11 S1 1.7589(18)
C12 C13 1.383(3)
C12 H12 0.9500
C13 C14 1.389(3)
C13 H13 0.9500
C14 C15 1.384(3)
C14 C17 1.511(3)
C15 C16 1.390(3)
C15 H15 0.9500
C16 H16 0.9500
C17 H17A 0.9800
C17 H17B 0.9800
C17 H17C 0.9800
C18 C23 1.398(3)
C18 C19 1.400(2)
C18 P1 1.8120(18)
C19 C20 1.386(3)
C19 H19 0.9500
C20 C21 1.380(3)
C20 H20 0.9500
C21 C22 1.390(3)
C21 H21 0.9500
C22 C23 1.383(3)
C22 H22 0.9500
C23 H23 0.9500
C24 C29 1.389(3)
C24 C25 1.394(3)
C24 P1 1.8047(17)
C25 C26 1.390(3)
C25 H25 0.9500
C26 C27 1.379(3)
C26 H26 0.9500
C27 C28 1.378(3)
C27 H27 0.9500
C28 C29 1.386(3)
C28 H28 0.9500
C29 H29 0.9500
C30 C31 1.393(2)
C30 C35 1.398(2)
C30 P1 1.8032(17)
C31 C32 1.388(3)
C31 H31 0.9500
C32 C33 1.377(3)
C32 H32 0.9500
C33 C34 1.380(3)
C33 H33 0.9500
C34 C35 1.385(3)
C34 H34 0.9500
C35 H35 0.9500
C36 C37 1.333(2)
C36 H36 0.9500
C37 C38 1.472(2)
C37 H37 0.9500
C38 O2 1.213(2)
C38 O3 1.335(2)
C39 O3 1.451(2)
C39 H39A 0.9800
C39 H39B 0.9800
C39 H39C 0.9800
N1 S1 1.6695(14)
N2 O5 1.225(2)
N2 O4 1.231(2)
O6 S1 1.4328(13)
O7 S1 1.4280(13)

loop_
_geom_torsion_atom_site_label_1
_geom_torsion_atom_site_label_2
_geom_torsion_atom_site_label_3
_geom_torsion_atom_site_label_4
_geom_torsion
O1 C1 C2 C3 177.76(18)
N1 C1 C2 C3 0.01(18)
O1 C1 C2 P1 2.4(3)
N1 C1 C2 P1 -175.35(11)
C1 C2 C3 C4 -1.4(2)
P1 C2 C3 C4 173.11(14)
C1 C2 C3 C36 169.87(16)
P1 C2 C3 C36 -15.6(3)
C2 C3 C4 N1 2.17(19)
C36 C3 C4 N1 -169.13(15)
C2 C3 C4 C5 163.94(16)
C36 C3 C4 C5 -7.4(3)
C3 C4 C5 C6 -95.9(2)
N1 C4 C5 C6 63.6(2)
C3 C4 C5 C10 82.1(2)
N1 C4 C5 C10 -118.35(18)
C10 C5 C6 C7 -1.1(2)
C4 C5 C6 C7 176.95(15)
C5 C6 C7 C8 1.4(2)
C6 C7 C8 C9 -0.6(3)
C6 C7 C8 N2 178.73(15)
C7 C8 C9 C10 -0.5(3)
N2 C8 C9 C10 -179.80(15)
C8 C9 C10 C5 0.8(3)
C6 C5 C10 C9 0.0(2)
C4 C5 C10 C9 -178.05(15)
C16 C11 C12 C13 3.1(3)
S1 C11 C12 C13 -170.29(15)
C11 C12 C13 C14 0.3(3)
C12 C13 C14 C15 -3.3(3)
C12 C13 C14 C17 176.9(2)
C13 C14 C15 C16 2.9(3)
C17 C14 C15 C16 -177.2(2)
C12 C11 C16 C15 -3.4(3)
S1 C11 C16 C15 169.95(17)
C14 C15 C16 C11 0.4(3)
C23 C18 C19 C20 0.0(3)
P1 C18 C19 C20 176.28(14)
C18 C19 C20 C21 0.2(3)
C19 C20 C21 C22 0.3(3)
C20 C21 C22 C23 -0.8(3)
C21 C22 C23 C18 0.9(3)
C19 C18 C23 C22 -0.5(3)
P1 C18 C23 C22 -176.79(14)
C29 C24 C25 C26 -0.2(3)
P1 C24 C25 C26 174.11(14)
C24 C25 C26 C27 -0.1(3)
C25 C26 C27 C28 0.3(3)
C26 C27 C28 C29 -0.2(3)
C27 C28 C29 C24 -0.2(3)
C25 C24 C29 C28 0.4(3)
P1 C24 C29 C28 -174.25(16)
C35 C30 C31 C32 0.5(3)
P1 C30 C31 C32 -179.01(17)
C30 C31 C32 C33 0.7(3)
C31 C32 C33 C34 -1.5(3)
C32 C33 C34 C35 1.1(3)
C33 C34 C35 C30 0.1(3)
C31 C30 C35 C34 -0.9(3)
P1 C30 C35 C34 178.64(15)
C4 C3 C36 C37 -48.3(3)
C2 C3 C36 C37 141.78(19)
C3 C36 C37 C38 177.97(17)
C36 C37 C38 O2 -178.35(18)
C36 C37 C38 O3 2.4(3)
C3 C4 N1 C1 -2.19(18)
C5 C4 N1 C1 -165.47(15)
C3 C4 N1 S1 -148.75(13)
C5 C4 N1 S1 48.0(2)
O1 C1 N1 C4 -176.72(16)
C2 C1 N1 C4 1.31(18)
O1 C1 N1 S1 -28.1(2)
C2 C1 N1 S1 149.89(12)
C9 C8 N2 O5 -168.83(16)
C7 C8 N2 O5 11.8(2)
C9 C8 N2 O4 10.9(2)
C7 C8 N2 O4 -168.51(16)
O2 C38 O3 C39 -4.7(3)
C37 C38 O3 C39 174.57(16)
C1 C2 P1 C30 179.38(13)
C3 C2 P1 C30 5.3(2)
C1 C2 P1 C24 -63.35(15)
C3 C2 P1 C24 122.58(17)
C1 C2 P1 C18 60.57(15)
C3 C2 P1 C18 -113.50(17)
C31 C30 P1 C2 105.82(16)
C35 C30 P1 C2 -73.70(17)
C31 C30 P1 C24 -13.35(18)
C35 C30 P1 C24 167.12(15)
C31 C30 P1 C18 -132.52(16)
C35 C30 P1 C18 47.95(17)
C29 C24 P1 C2 -13.50(17)
C25 C24 P1 C2 172.09(14)
C29 C24 P1 C30 107.43(15)
C25 C24 P1 C30 -66.98(16)
C29 C24 P1 C18 -137.07(14)
C25 C24 P1 C18 48.52(17)
C23 C18 P1 C2 174.92(14)
C19 C18 P1 C2 -1.32(17)
C23 C18 P1 C30 52.77(16)
C19 C18 P1 C30 -123.47(15)
C23 C18 P1 C24 -62.59(16)
C19 C18 P1 C24 121.17(15)
C4 N1 S1 O7 -151.95(13)
C1 N1 S1 O7 64.24(14)
C4 N1 S1 O6 -23.13(16)
C1 N1 S1 O6 -166.93(12)
C4 N1 S1 C11 90.78(15)
C1 N1 S1 C11 -53.02(14)
C16 C11 S1 O7 7.24(18)
C12 C11 S1 O7 -179.29(14)
C16 C11 S1 O6 -123.48(16)
C12 C11 S1 O6 49.99(16)
C16 C11 S1 N1 123.92(16)
C12 C11 S1 N1 -62.62(16)
